data_1534118
loop_
_publ_author_name
'Chung, Tim S.'
'Lopez, Steven A.'
'Houk, K. N.'
'Garcia-Garibay, Miguel A'

_publ_section_title
;
 Stereospecific Synthesis of Substituted Aziridines by a
 Crystal-to-Crystal Photodenitrogenation of \D(2)-1,2,3-Triazolines.
;
_journal_issue 18
_journal_name_full 'Organic letters'
_journal_page_first 4568
_journal_page_last 4571
_journal_paper_doi 10.1021/acs.orglett.5b02290
_journal_volume 17
_journal_year 2015
_chemical_absolute_configuration unk
_chemical_formula_sum 'C20 H18 F3 N3 O2'
_chemical_formula_weight 389.37
_space_group_crystal_system orthorhombic
_space_group_IT_number 29
_space_group_name_Hall 'P 2c -2ac'
_space_group_name_H-M_alt 'P c a 21'
_symmetry_space_group_name_Hall 'P 2c -2ac'
_symmetry_space_group_name_H-M 'P c a 21'
_atom_sites_solution_hydrogens geom
_audit_creation_method SHELXL-2014/6
_cell_angle_alpha 90
_cell_angle_beta 90
_cell_angle_gamma 90
_cell_formula_units_Z 8
_cell_length_a 16.6564(6)
_cell_length_b 5.4719(2)
_cell_length_c 39.3699(15)
_cell_measurement_reflns_used 3605
_cell_measurement_temperature 100(2)
_cell_measurement_theta_max 67.72
_cell_measurement_theta_min 4.49
_cell_volume 3588.3(2)
_computing_cell_refinement 'Bruker SAINT'
_computing_data_collection 'Bruker APEX2'
_computing_data_reduction 'Bruker SAINT'
_computing_molecular_graphics 'Bruker SHELXTL'
_computing_publication_material 'Bruker SHELXTL'
_computing_structure_refinement 'SHELXL-2014/6 (Sheldrick, 2014)'
_computing_structure_solution 'SHELXS-97 (Sheldrick 2008)'
_diffrn_ambient_temperature 100(2)
_diffrn_detector_area_resol_mean 8.3333
_diffrn_measured_fraction_theta_full 0.993
_diffrn_measured_fraction_theta_max 0.973
_diffrn_measurement_device_type 'Bruker APEX-II CCD'
_diffrn_measurement_method '\f and \w scans'
_diffrn_radiation_type CuK\a
_diffrn_radiation_wavelength 1.54178
_diffrn_reflns_av_R_equivalents 0.0861
_diffrn_reflns_av_unetI/netI 0.1426
_diffrn_reflns_laue_measured_fraction_full 0.993
_diffrn_reflns_laue_measured_fraction_max 0.973
_diffrn_reflns_limit_h_max 19
_diffrn_reflns_limit_h_min -19
_diffrn_reflns_limit_k_max 6
_diffrn_reflns_limit_k_min -6
_diffrn_reflns_limit_l_max 45
_diffrn_reflns_limit_l_min -45
_diffrn_reflns_number 18835
_diffrn_reflns_point_group_measured_fraction_full 0.902
_diffrn_reflns_point_group_measured_fraction_max 0.880
_diffrn_reflns_theta_full 67.679
_diffrn_reflns_theta_max 69.107
_diffrn_reflns_theta_min 2.244
_diffrn_source 'I\mS micro--focus source'
_exptl_absorpt_coefficient_mu 0.988
_exptl_absorpt_correction_T_max 0.75
_exptl_absorpt_correction_T_min 0.49
_exptl_absorpt_correction_type multi-scan
_exptl_absorpt_process_details 'SADABS V2014/2 (Bruker AXS Inc.)'
_exptl_crystal_colour colourless
_exptl_crystal_density_diffrn 1.442
_exptl_crystal_description needle
_exptl_crystal_F_000 1616
_exptl_crystal_size_max 0.500
_exptl_crystal_size_mid 0.030
_exptl_crystal_size_min 0.020
_refine_diff_density_max 0.799
_refine_diff_density_min -0.296
_refine_diff_density_rms 0.088
_refine_ls_abs_structure_details
; 
 Flack x determined using 1760 quotients [(I+)-(I-)]/[(I+)+(I-)] 
 (Parsons, Flack and Wagner, Acta Cryst. B69 (2013) 249-259). 
;
_refine_ls_abs_structure_Flack 0.31(17)
_refine_ls_extinction_method none
_refine_ls_goodness_of_fit_ref 1.039
_refine_ls_hydrogen_treatment constr
_refine_ls_matrix_type full
_refine_ls_number_parameters 508
_refine_ls_number_reflns 5900
_refine_ls_number_restraints 1
_refine_ls_restrained_S_all 1.039
_refine_ls_R_factor_all 0.0867
_refine_ls_R_factor_gt 0.0719
_refine_ls_shift/su_max 0.000
_refine_ls_shift/su_mean 0.000
_refine_ls_structure_factor_coef Fsqd
_refine_ls_weighting_details 'w=1/[\s^2^(Fo^2^)+(0.0764P)^2^+1.9058P] where P=(Fo^2^+2Fc^2^)/3'
_refine_ls_weighting_scheme calc
_refine_ls_wR_factor_gt 0.1785
_refine_ls_wR_factor_ref 0.1912
_reflns_Friedel_coverage 0.781
_reflns_friedel_fraction_full 0.807
_reflns_friedel_fraction_max 0.785
_reflns_number_gt 4825
_reflns_number_total 5900
_reflns_threshold_expression 'I > 2\s(I)'
_cod_data_source_file ol5b02290_si_002.cif
_cod_data_source_block gg1503sa
_cod_database_code 1534118
_shelx_space_group_comment
; 
The symmetry employed for this shelxl refinement is uniquely defined 
by the following loop, which should always be used as a source of 
symmetry information in preference to the above space-group names. 
They are only intended as comments. 
;
_shelx_estimated_absorpt_t_min 0.638
_shelx_estimated_absorpt_t_max 0.981
_shelxl_version_number 2014/6

loop_
_space_group_symop_operation_xyz
'x, y, z'
'-x, -y, z+1/2'
'x+1/2, -y, z'
'-x+1/2, y, z+1/2'

loop_
_atom_site_label
_atom_site_type_symbol
_atom_site_fract_x
_atom_site_fract_y
_atom_site_fract_z
_atom_site_U_iso_or_equiv
_atom_site_adp_type
_atom_site_occupancy
_atom_site_site_symmetry_order
_atom_site_calc_flag
_atom_site_refinement_flags_posn
_atom_site_refinement_flags_adp
F1 F 0.7827(3) 0.3120(8) 0.53677(11) 0.0384(11) Uani 1 1 d . .
F2 F 0.7330(3) 0.5526(9) 0.49923(13) 0.0360(11) Uani 1 1 d . .
F3 F 0.6743(3) 0.2146(8) 0.51019(11) 0.0350(10) Uani 1 1 d . .
F4 F 0.5284(3) 0.2604(9) 0.46483(13) 0.0452(12) Uani 1 1 d . .
F5 F 0.4787(3) 0.0151(9) 0.50155(13) 0.0393(12) Uani 1 1 d . .
F6 F 0.4143(3) 0.3402(7) 0.48865(12) 0.0404(11) Uani 1 1 d . .
N1 N 0.7099(3) 0.4322(10) 0.60625(14) 0.0209(11) Uani 1 1 d . .
N2 N 0.7388(3) 0.6503(10) 0.59699(16) 0.0264(14) Uani 1 1 d . .
N3 N 0.7164(4) 0.7163(11) 0.56715(15) 0.0285(13) Uani 1 1 d . .
N4 N 0.4649(3) 0.1052(10) 0.39402(15) 0.0236(13) Uani 1 1 d . .
N5 N 0.4957(4) -0.1126(10) 0.40465(15) 0.0261(13) Uani 1 1 d . .
N6 N 0.4732(3) -0.1638(10) 0.43430(16) 0.0281(13) Uani 1 1 d . .
O1 O 0.5461(3) 0.5279(8) 0.61445(13) 0.0246(12) Uani 1 1 d . .
O2 O 0.5199(3) 0.1784(8) 0.58702(14) 0.0299(12) Uani 1 1 d . .
O3 O 0.3005(3) -0.0027(8) 0.38410(15) 0.0277(13) Uani 1 1 d . .
O4 O 0.2726(3) 0.3490(9) 0.41109(15) 0.0344(13) Uani 1 1 d . .
C1 C 0.6787(4) 0.1375(12) 0.65069(17) 0.0216(14) Uani 1 1 d . .
H1 H 0.6513 0.0393 0.6345 0.026 Uiso 1 1 calc R U
C2 C 0.6804(4) 0.0672(12) 0.68437(18) 0.0217(14) Uani 1 1 d . .
H2 H 0.6536 -0.0772 0.6915 0.026 Uiso 1 1 calc R U
C3 C 0.7223(4) 0.2118(11) 0.70813(17) 0.0183(13) Uani 1 1 d . .
C4 C 0.7309(4) 0.1883(11) 0.74479(17) 0.0190(13) Uani 1 1 d . .
C5 C 0.6995(4) 0.0185(11) 0.76779(17) 0.0159(14) Uani 1 1 d . .
H5 H 0.6679 -0.1153 0.7601 0.019 Uiso 1 1 calc R U
C6 C 0.7156(4) 0.0508(13) 0.80209(19) 0.0255(15) Uani 1 1 d . .
H6 H 0.6946 -0.0626 0.8181 0.031 Uiso 1 1 calc R U
C7 C 0.7617(4) 0.2449(12) 0.81353(18) 0.0253(15) Uani 1 1 d . .
H7 H 0.7712 0.2638 0.8372 0.030 Uiso 1 1 calc R U
C8 C 0.7942(4) 0.4134(12) 0.79060(17) 0.0219(14) Uani 1 1 d . .
H8 H 0.8266 0.5446 0.7985 0.026 Uiso 1 1 calc R U
C9 C 0.7784(4) 0.3858(11) 0.75631(17) 0.0197(13) Uani 1 1 d . .
C10 C 0.8047(4) 0.5374(12) 0.72692(17) 0.0184(14) Uani 1 1 d . .
H10A H 0.8638 0.5335 0.7243 0.022 Uiso 1 1 calc R U
H10B H 0.7870 0.7091 0.7295 0.022 Uiso 1 1 calc R U
C11 C 0.7634(3) 0.4159(11) 0.69693(17) 0.0185(13) Uani 1 1 d . .
C12 C 0.7619(4) 0.4940(10) 0.66336(18) 0.0155(14) Uani 1 1 d . .
H12 H 0.7898 0.6366 0.6563 0.019 Uiso 1 1 calc R U
C13 C 0.7171(4) 0.3530(11) 0.64018(17) 0.0208(13) Uani 1 1 d . .
C14 C 0.6506(4) 0.3375(11) 0.58202(17) 0.0209(13) Uani 1 1 d . .
H14 H 0.6629 0.1655 0.5752 0.025 Uiso 1 1 calc R U
C15 C 0.6631(4) 0.5201(11) 0.55194(19) 0.0175(14) Uani 1 1 d . .
C16 C 0.7128(4) 0.4010(13) 0.52434(18) 0.0264(15) Uani 1 1 d . .
C17 C 0.5894(4) 0.6360(12) 0.53670(19) 0.0277(15) Uani 1 1 d . .
H17A H 0.5615 0.7319 0.5541 0.042 Uiso 1 1 calc R U
H17B H 0.5535 0.5081 0.5282 0.042 Uiso 1 1 calc R U
H17C H 0.6052 0.7434 0.5179 0.042 Uiso 1 1 calc R U
C18 C 0.5661(4) 0.3611(12) 0.59705(17) 0.0219(13) Uani 1 1 d . .
C19 C 0.4374(4) 0.1857(14) 0.6000(2) 0.0366(18) Uani 1 1 d . .
H19A H 0.4086 0.3284 0.5905 0.044 Uiso 1 1 calc R U
H19B H 0.4377 0.1996 0.6251 0.044 Uiso 1 1 calc R U
C20 C 0.3971(4) -0.0459(15) 0.5894(2) 0.038(2) Uani 1 1 d . .
H20A H 0.3414 -0.0456 0.5975 0.057 Uiso 1 1 calc R U
H20B H 0.4257 -0.1856 0.5992 0.057 Uiso 1 1 calc R U
H20C H 0.3977 -0.0585 0.5646 0.057 Uiso 1 1 calc R U
C21 C 0.4340(4) 0.3830(11) 0.34758(17) 0.0215(14) Uani 1 1 d . .
H21 H 0.4062 0.4841 0.3633 0.026 Uiso 1 1 calc R U
C22 C 0.4363(4) 0.4492(12) 0.31332(18) 0.0200(14) Uani 1 1 d . .
H22 H 0.4096 0.5917 0.3054 0.024 Uiso 1 1 calc R U
C23 C 0.4788(4) 0.3000(11) 0.29123(17) 0.0193(13) Uani 1 1 d . .
C24 C 0.4887(4) 0.3112(11) 0.25396(16) 0.0172(13) Uani 1 1 d . .
C25 C 0.4574(4) 0.4786(11) 0.2303(2) 0.0230(16) Uani 1 1 d . .
H25 H 0.4255 0.6127 0.2376 0.028 Uiso 1 1 calc R U
C26 C 0.4741(4) 0.4442(13) 0.19615(17) 0.0226(14) Uani 1 1 d . .
H26 H 0.4538 0.5560 0.1798 0.027 Uiso 1 1 calc R U
C27 C 0.5211(4) 0.2435(12) 0.18558(17) 0.0228(14) Uani 1 1 d . .
H27 H 0.5313 0.2190 0.1621 0.027 Uiso 1 1 calc R U
C28 C 0.5526(4) 0.0816(12) 0.20924(17) 0.0223(14) Uani 1 1 d . .
H28 H 0.5856 -0.0503 0.2020 0.027 Uiso 1 1 calc R U
C29 C 0.5359(4) 0.1132(11) 0.24322(17) 0.0203(14) Uani 1 1 d . .
C30 C 0.5612(4) -0.0368(12) 0.27398(18) 0.0197(14) Uani 1 1 d . .
H30A H 0.5431 -0.2085 0.2719 0.024 Uiso 1 1 calc R U
H30B H 0.6202 -0.0338 0.2770 0.024 Uiso 1 1 calc R U
C31 C 0.5196(4) 0.0895(12) 0.30284(16) 0.0201(14) Uani 1 1 d . .
C32 C 0.5163(4) 0.0233(11) 0.3367(2) 0.0213(16) Uani 1 1 d . .
H32 H 0.5434 -0.1184 0.3447 0.026 Uiso 1 1 calc R U
C33 C 0.4719(4) 0.1700(11) 0.35919(17) 0.0202(14) Uani 1 1 d . .
C34 C 0.4166(4) 0.0236(12) 0.44755(19) 0.0206(15) Uani 1 1 d . .
C35 C 0.4035(4) 0.1976(11) 0.41674(17) 0.0199(13) Uani 1 1 d . .
H35 H 0.4141 0.3715 0.4231 0.024 Uiso 1 1 calc R U
C36 C 0.4598(5) 0.1610(13) 0.47609(19) 0.0318(17) Uani 1 1 d . .
C37 C 0.3426(4) -0.0995(13) 0.4620(2) 0.0322(17) Uani 1 1 d . .
H37A H 0.3581 -0.2046 0.4810 0.048 Uiso 1 1 calc R U
H37B H 0.3171 -0.1987 0.4443 0.048 Uiso 1 1 calc R U
H37C H 0.3048 0.0251 0.4699 0.048 Uiso 1 1 calc R U
C38 C 0.3199(4) 0.1674(12) 0.40176(19) 0.0246(14) Uani 1 1 d . .
C39 C 0.1891(5) 0.3314(14) 0.3985(3) 0.050(3) Uani 1 1 d . .
H39A H 0.1886 0.3121 0.3735 0.060 Uiso 1 1 calc R U
H39B H 0.1617 0.1888 0.4087 0.060 Uiso 1 1 calc R U
C40 C 0.1485(5) 0.5569(16) 0.4082(3) 0.046(2) Uani 1 1 d . .
H40A H 0.0928 0.5524 0.4002 0.069 Uiso 1 1 calc R U
H40B H 0.1494 0.5737 0.4329 0.069 Uiso 1 1 calc R U
H40C H 0.1762 0.6965 0.3978 0.069 Uiso 1 1 calc R U

loop_
_atom_site_aniso_label
_atom_site_aniso_U_11
_atom_site_aniso_U_22
_atom_site_aniso_U_33
_atom_site_aniso_U_23
_atom_site_aniso_U_13
_atom_site_aniso_U_12
F1 0.030(2) 0.056(3) 0.029(2) 0.004(2) 0.0053(18) 0.0162(18)
F2 0.041(3) 0.047(2) 0.020(3) 0.008(2) 0.008(2) 0.001(2)
F3 0.044(3) 0.037(2) 0.024(2) -0.0084(17) 0.0033(18) 0.0038(18)
F4 0.039(3) 0.062(3) 0.035(3) 0.002(2) -0.013(2) -0.014(2)
F5 0.046(3) 0.059(3) 0.013(2) 0.0071(18) -0.008(2) 0.007(2)
F6 0.058(3) 0.036(2) 0.027(2) -0.0083(18) -0.007(2) 0.006(2)
N1 0.020(3) 0.028(3) 0.015(3) 0.003(2) -0.002(2) -0.005(2)
N2 0.024(3) 0.027(3) 0.028(4) 0.000(2) -0.005(2) 0.004(2)
N3 0.035(3) 0.032(3) 0.018(3) 0.003(2) -0.005(2) -0.005(2)
N4 0.028(3) 0.017(3) 0.027(3) 0.006(2) 0.009(2) 0.003(2)
N5 0.039(3) 0.024(3) 0.016(3) 0.002(2) 0.004(2) 0.005(2)
N6 0.030(3) 0.028(3) 0.027(3) 0.005(2) 0.003(3) 0.010(2)
O1 0.030(3) 0.029(3) 0.015(3) -0.0046(18) 0.004(2) 0.0025(19)
O2 0.019(2) 0.027(3) 0.044(3) -0.008(2) 0.003(2) 0.0002(18)
O3 0.027(3) 0.030(3) 0.026(3) -0.0010(19) -0.004(2) -0.0096(18)
O4 0.021(3) 0.032(3) 0.051(4) -0.002(2) -0.007(2) 0.0025(19)
C1 0.024(3) 0.022(3) 0.018(3) -0.004(2) -0.002(3) 0.000(3)
C2 0.022(3) 0.020(3) 0.023(4) 0.000(3) -0.002(3) 0.003(3)
C3 0.015(3) 0.019(3) 0.021(4) -0.003(2) 0.000(2) 0.002(2)
C4 0.015(3) 0.018(3) 0.023(4) 0.001(2) 0.001(2) 0.004(2)
C5 0.019(4) 0.021(3) 0.007(4) -0.002(2) -0.001(3) 0.001(2)
C6 0.022(4) 0.032(4) 0.022(4) 0.008(3) 0.000(3) 0.000(3)
C7 0.025(4) 0.028(4) 0.023(4) 0.001(3) -0.002(3) 0.000(3)
C8 0.022(3) 0.023(3) 0.021(4) 0.001(3) 0.000(3) 0.001(3)
C9 0.015(3) 0.027(3) 0.017(3) 0.002(3) -0.001(2) 0.001(2)
C10 0.021(4) 0.025(3) 0.010(3) -0.002(2) 0.001(3) -0.003(2)
C11 0.015(3) 0.017(3) 0.023(4) 0.000(3) -0.001(2) 0.004(2)
C12 0.021(4) 0.017(3) 0.009(4) 0.002(2) 0.003(3) 0.001(2)
C13 0.019(3) 0.021(3) 0.023(4) -0.003(3) 0.001(3) 0.009(2)
C14 0.024(3) 0.016(3) 0.022(3) -0.003(2) -0.003(3) 0.002(2)
C15 0.021(4) 0.020(3) 0.011(4) 0.001(2) 0.003(3) 0.002(2)
C16 0.026(4) 0.033(4) 0.020(4) -0.003(3) -0.004(3) 0.009(3)
C17 0.027(4) 0.032(4) 0.024(4) -0.002(3) -0.003(3) 0.010(3)
C18 0.023(3) 0.023(3) 0.019(3) 0.001(3) 0.000(3) 0.001(2)
C19 0.018(4) 0.036(4) 0.057(5) -0.004(4) 0.007(3) -0.006(3)
C20 0.021(4) 0.042(4) 0.051(6) 0.008(4) -0.004(4) -0.002(3)
C21 0.018(3) 0.021(3) 0.026(4) 0.000(3) 0.001(3) -0.001(2)
C22 0.017(3) 0.024(3) 0.019(4) -0.002(3) -0.002(2) -0.001(3)
C23 0.018(3) 0.018(3) 0.022(4) 0.003(2) -0.001(2) -0.002(2)
C24 0.017(3) 0.017(3) 0.018(3) 0.004(2) -0.001(2) 0.000(2)
C25 0.013(3) 0.025(3) 0.031(5) 0.004(3) -0.004(3) -0.002(2)
C26 0.021(4) 0.032(3) 0.015(4) 0.005(3) -0.005(3) -0.004(3)
C27 0.029(4) 0.026(3) 0.013(3) 0.004(2) 0.004(3) 0.000(3)
C28 0.023(3) 0.021(3) 0.022(4) -0.001(3) 0.003(3) 0.005(2)
C29 0.023(3) 0.019(3) 0.019(4) -0.001(2) -0.003(3) -0.001(2)
C30 0.016(4) 0.025(3) 0.017(4) 0.005(3) -0.003(3) -0.003(2)
C31 0.021(3) 0.024(3) 0.016(3) 0.001(3) -0.004(2) -0.002(2)
C32 0.017(4) 0.018(3) 0.029(5) 0.004(2) 0.002(3) 0.000(2)
C33 0.019(3) 0.021(3) 0.020(4) 0.004(2) 0.000(3) 0.003(2)
C34 0.021(4) 0.026(3) 0.015(4) 0.000(2) 0.001(3) 0.000(2)
C35 0.020(3) 0.020(3) 0.020(3) -0.003(2) -0.005(3) 0.002(2)
C36 0.037(4) 0.036(4) 0.022(4) -0.001(3) -0.004(3) 0.002(3)
C37 0.032(4) 0.037(4) 0.028(4) 0.011(3) 0.006(3) 0.002(3)
C38 0.027(4) 0.025(3) 0.022(3) 0.004(3) 0.002(3) -0.004(3)
C39 0.026(4) 0.033(4) 0.092(8) 0.001(4) -0.018(4) -0.007(3)
C40 0.022(4) 0.051(5) 0.066(7) 0.008(5) -0.001(4) 0.004(3)

loop_
_atom_type_symbol
_atom_type_description
_atom_type_scat_dispersion_real
_atom_type_scat_dispersion_imag
_atom_type_scat_source
C C 0.0181 0.0091 'International Tables Vol C Tables 4.2.6.8 and 6.1.1.4'
H H 0.0000 0.0000 'International Tables Vol C Tables 4.2.6.8 and 6.1.1.4'
N N 0.0311 0.0180 'International Tables Vol C Tables 4.2.6.8 and 6.1.1.4'
O O 0.0492 0.0322 'International Tables Vol C Tables 4.2.6.8 and 6.1.1.4'
F F 0.0727 0.0534 'International Tables Vol C Tables 4.2.6.8 and 6.1.1.4'

loop_
_geom_angle_atom_site_label_1
_geom_angle_atom_site_label_2
_geom_angle_atom_site_label_3
_geom_angle
N2 N1 C13 120.1(5)
N2 N1 C14 112.3(5)
C13 N1 C14 124.4(5)
N3 N2 N1 113.3(6)
N2 N3 C15 109.4(6)
N5 N4 C33 118.9(5)
N5 N4 C35 112.4(5)
C33 N4 C35 124.5(5)
N6 N5 N4 111.6(5)
N5 N6 C34 111.1(6)
C18 O2 C19 114.9(5)
C38 O4 C39 114.7(6)
C2 C1 C13 120.5(6)
C2 C1 H1 119.8
C13 C1 H1 119.8
C1 C2 C3 119.4(6)
C1 C2 H2 120.3
C3 C2 H2 120.3
C11 C3 C2 119.1(6)
C11 C3 C4 109.8(6)
C2 C3 C4 131.1(6)
C5 C4 C9 120.6(6)
C5 C4 C3 131.5(6)
C9 C4 C3 107.8(5)
C6 C5 C4 118.2(6)
C6 C5 H5 120.9
C4 C5 H5 120.9
C7 C6 C5 121.4(7)
C7 C6 H6 119.3
C5 C6 H6 119.3
C6 C7 C8 120.6(7)
C6 C7 H7 119.7
C8 C7 H7 119.7
C9 C8 C7 118.9(6)
C9 C8 H8 120.5
C7 C8 H8 120.5
C8 C9 C4 120.2(6)
C8 C9 C10 129.9(6)
C4 C9 C10 109.9(6)
C9 C10 C11 103.1(5)
C9 C10 H10A 111.1
C11 C10 H10A 111.1
C9 C10 H10B 111.1
C11 C10 H10B 111.1
H10A C10 H10B 109.1
C3 C11 C12 122.9(6)
C3 C11 C10 109.3(6)
C12 C11 C10 127.8(6)
C11 C12 C13 117.2(6)
C11 C12 H12 121.4
C13 C12 H12 121.4
C1 C13 C12 120.7(6)
C1 C13 N1 119.9(6)
C12 C13 N1 119.4(6)
N1 C14 C18 109.7(5)
N1 C14 C15 100.2(5)
C18 C14 C15 111.1(5)
N1 C14 H14 111.7
C18 C14 H14 111.7
C15 C14 H14 111.7
C17 C15 C16 109.9(6)
C17 C15 N3 109.7(5)
C16 C15 N3 105.6(5)
C17 C15 C14 117.5(6)
C16 C15 C14 110.0(5)
N3 C15 C14 103.4(5)
F3 C16 F2 106.7(6)
F3 C16 F1 106.9(5)
F2 C16 F1 106.0(6)
F3 C16 C15 111.6(6)
F2 C16 C15 113.7(5)
F1 C16 C15 111.5(6)
C15 C17 H17A 109.5
C15 C17 H17B 109.5
H17A C17 H17B 109.5
C15 C17 H17C 109.5
H17A C17 H17C 109.5
H17B C17 H17C 109.5
O1 C18 O2 126.1(6)
O1 C18 C14 123.0(6)
O2 C18 C14 110.9(5)
O2 C19 C20 107.5(6)
O2 C19 H19A 110.2
C20 C19 H19A 110.2
O2 C19 H19B 110.2
C20 C19 H19B 110.2
H19A C19 H19B 108.5
C19 C20 H20A 109.5
C19 C20 H20B 109.5
H20A C20 H20B 109.5
C19 C20 H20C 109.5
H20A C20 H20C 109.5
H20B C20 H20C 109.5
C22 C21 C33 121.2(6)
C22 C21 H21 119.4
C33 C21 H21 119.4
C23 C22 C21 117.8(6)
C23 C22 H22 121.1
C21 C22 H22 121.1
C22 C23 C31 121.5(6)
C22 C23 C24 130.9(6)
C31 C23 C24 107.5(5)
C29 C24 C25 120.7(6)
C29 C24 C23 109.3(5)
C25 C24 C23 130.0(6)
C26 C25 C24 118.7(6)
C26 C25 H25 120.7
C24 C25 H25 120.7
C25 C26 C27 120.2(6)
C25 C26 H26 119.9
C27 C26 H26 119.9
C28 C27 C26 120.6(6)
C28 C27 H27 119.7
C26 C27 H27 119.7
C29 C28 C27 119.6(6)
C29 C28 H28 120.2
C27 C28 H28 120.2
C28 C29 C24 120.2(6)
C28 C29 C30 130.5(6)
C24 C29 C30 109.4(6)
C31 C30 C29 103.1(5)
C31 C30 H30A 111.1
C29 C30 H30A 111.1
C31 C30 H30B 111.1
C29 C30 H30B 111.1
H30A C30 H30B 109.1
C32 C31 C23 120.3(6)
C32 C31 C30 129.0(6)
C23 C31 C30 110.7(6)
C31 C32 C33 118.6(6)
C31 C32 H32 120.7
C33 C32 H32 120.7
C21 C33 C32 120.5(6)
C21 C33 N4 119.0(6)
C32 C33 N4 120.5(6)
N6 C34 C37 109.9(5)
N6 C34 C36 107.3(6)
C37 C34 C36 109.0(6)
N6 C34 C35 103.7(6)
C37 C34 C35 116.7(6)
C36 C34 C35 109.7(5)
N4 C35 C38 111.6(5)
N4 C35 C34 99.7(5)
C38 C35 C34 111.4(5)
N4 C35 H35 111.2
C38 C35 H35 111.2
C34 C35 H35 111.2
F5 C36 F6 107.4(6)
F5 C36 F4 107.0(6)
F6 C36 F4 108.0(6)
F5 C36 C34 111.9(6)
F6 C36 C34 111.5(6)
F4 C36 C34 110.9(6)
C34 C37 H37A 109.5
C34 C37 H37B 109.5
H37A C37 H37B 109.5
C34 C37 H37C 109.5
H37A C37 H37C 109.5
H37B C37 H37C 109.5
O3 C38 O4 125.6(6)
O3 C38 C35 123.5(6)
O4 C38 C35 110.9(6)
C40 C39 O4 107.0(7)
C40 C39 H39A 110.3
O4 C39 H39A 110.3
C40 C39 H39B 110.3
O4 C39 H39B 110.3
H39A C39 H39B 108.6
C39 C40 H40A 109.5
C39 C40 H40B 109.5
H40A C40 H40B 109.5
C39 C40 H40C 109.5
H40A C40 H40C 109.5
H40B C40 H40C 109.5

loop_
_geom_bond_atom_site_label_1
_geom_bond_atom_site_label_2
_geom_bond_distance
F1 C16 1.353(8)
F2 C16 1.333(9)
F3 C16 1.328(8)
F4 C36 1.340(9)
F5 C36 1.320(9)
F6 C36 1.334(8)
N1 N2 1.338(8)
N1 C13 1.409(9)
N1 C14 1.467(8)
N2 N3 1.284(9)
N3 C15 1.516(9)
N4 N5 1.363(8)
N4 C33 1.421(9)
N4 C35 1.449(9)
N5 N6 1.258(8)
N6 C34 1.487(9)
O1 C18 1.188(8)
O2 C18 1.323(8)
O2 C19 1.466(9)
O3 C38 1.206(9)
O4 C38 1.320(8)
O4 C39 1.481(9)
C1 C2 1.381(10)
C1 C13 1.404(9)
C1 H1 0.9500
C2 C3 1.410(9)
C2 H2 0.9500
C3 C11 1.382(9)
C3 C4 1.456(9)
C4 C5 1.399(9)
C4 C9 1.414(9)
C5 C6 1.388(10)
C5 H5 0.9500
C6 C7 1.386(10)
C6 H6 0.9500
C7 C8 1.400(10)
C7 H7 0.9500
C8 C9 1.384(9)
C8 H8 0.9500
C9 C10 1.490(9)
C10 C11 1.520(9)
C10 H10A 0.9900
C10 H10B 0.9900
C11 C12 1.389(10)
C12 C13 1.408(9)
C12 H12 0.9500
C14 C18 1.533(9)
C14 C15 1.563(9)
C14 H14 1.0000
C15 C17 1.507(9)
C15 C16 1.514(9)
C17 H17A 0.9800
C17 H17B 0.9800
C17 H17C 0.9800
C19 C20 1.494(11)
C19 H19A 0.9900
C19 H19B 0.9900
C20 H20A 0.9800
C20 H20B 0.9800
C20 H20C 0.9800
C21 C22 1.397(9)
C21 C33 1.402(9)
C21 H21 0.9500
C22 C23 1.386(9)
C22 H22 0.9500
C23 C31 1.414(9)
C23 C24 1.478(9)
C24 C29 1.404(9)
C24 C25 1.406(9)
C25 C26 1.386(11)
C25 H25 0.9500
C26 C27 1.412(10)
C26 H26 0.9500
C27 C28 1.389(9)
C27 H27 0.9500
C28 C29 1.378(9)
C28 H28 0.9500
C29 C30 1.522(9)
C30 C31 1.499(9)
C30 H30A 0.9900
C30 H30B 0.9900
C31 C32 1.384(10)
C32 C33 1.404(10)
C32 H32 0.9500
C34 C37 1.515(10)
C34 C36 1.531(10)
C34 C35 1.557(9)
C35 C38 1.521(9)
C35 H35 1.0000
C37 H37A 0.9800
C37 H37B 0.9800
C37 H37C 0.9800
C39 C40 1.458(12)
C39 H39A 0.9900
C39 H39B 0.9900
C40 H40A 0.9800
C40 H40B 0.9800
C40 H40C 0.9800
